data_7241508
loop_
_publ_author_name
'Li, Lei'
'Wang, Xiang'
'Xu, Na'
'Chang, Zhihan'
'Liu, Guocheng'
'Lin, Hongyan'
'Wang, Xiuli'

_publ_section_title
;
 Four octamolybdate complexes constructed from a
 quinoline--imidazole--monoamide ligand: structures and electrochemical,
 photocatalytic and magnetic properties
;
_journal_name_full CrystEngComm
_journal_paper_doi 10.1039/D0CE01239D
_journal_year 2020
_chemical_formula_moiety 'C13 H11 Mo4 N4 O14 Zn0.5'
_chemical_formula_sum 'C13 H11 Mo4 N4 O14 Zn0.5'
_chemical_formula_weight 863.674
_space_group_crystal_system triclinic
_space_group_IT_number 2
_space_group_name_Hall '-P 1'
_space_group_name_H-M_alt 'P -1'
_symmetry_Int_Tables_number 2
_audit_block_doi 10.5517/ccdc.csd.cc249jcc
_audit_creation_date 2020-01-04
_audit_creation_method
;
Olex2 1.3-alpha
(compiled Nov 21 2019 18:26:39 for OlexSys, GUI svn.r6003)
;
_audit_update_record
;
2020-01-04 deposited with the CCDC.	2020-10-27 downloaded from the CCDC.
;
_cell_angle_alpha 111.960(5)
_cell_angle_beta 112.088(4)
_cell_angle_gamma 96.905(5)
_cell_formula_units_Z 2
_cell_length_a 9.442(2)
_cell_length_b 11.678(3)
_cell_length_c 11.863(3)
_cell_measurement_reflns_used 1575
_cell_measurement_temperature 298
_cell_measurement_theta_max 25.127
_cell_measurement_theta_min 1.628
_cell_volume 1071.1(5)
_computing_cell_refinement 'SAINT+ Ver. 2016.5-0 (Bruker-AXS, 2016)'
_computing_data_collection 'APEX3 Ver. 2016.5-0 (Bruker-AXS, 2016)'
_computing_data_reduction 'SAINT+ Ver. 2016.5-0 (Bruker-AXS, 2016)'
_computing_molecular_graphics 'OLEX2 (Dolomanov et al., 2009)'
_computing_publication_material 'OLEX2 (Dolomanov et al., 2009)'
_computing_structure_refinement 'XL (Sheldrick, 2015b)'
_computing_structure_solution 'XT (Sheldrick, 2015a)'
_diffrn_ambient_temperature 298
_diffrn_detector 'charge-coupled device (CCD) area detector'
_diffrn_detector_area_resol_mean 7.9
_diffrn_detector_type 'Bruker APEX II'
_diffrn_measured_fraction_theta_full 0.9997
_diffrn_measured_fraction_theta_max 0.9892
_diffrn_measurement_device 'three-circle diffractometer'
_diffrn_measurement_device_type 'CCD area detector'
_diffrn_measurement_method '0.5\% \w and 0.5\% \f scans'
_diffrn_radiation_collimation 'focusing mirrors'
_diffrn_radiation_detector 'Bruker APEX II'
_diffrn_radiation_monochromator 'mirror optics'
_diffrn_radiation_probe x-ray
_diffrn_radiation_type 'Mo K\a'
_diffrn_radiation_wavelength 0.71073
_diffrn_radiation_xray_symbol K-L~3~
_diffrn_reflns_av_R_equivalents 0.0281
_diffrn_reflns_av_unetI/netI 0.0688
_diffrn_reflns_Laue_measured_fraction_full 0.9997
_diffrn_reflns_Laue_measured_fraction_max 0.9892
_diffrn_reflns_limit_h_max 12
_diffrn_reflns_limit_h_min -12
_diffrn_reflns_limit_k_max 15
_diffrn_reflns_limit_k_min -10
_diffrn_reflns_limit_l_max 13
_diffrn_reflns_limit_l_min -15
_diffrn_reflns_number 8081
_diffrn_reflns_point_group_measured_fraction_full 0.9997
_diffrn_reflns_point_group_measured_fraction_max 0.9892
_diffrn_reflns_theta_full 25.2417
_diffrn_reflns_theta_max 28.56
_diffrn_reflns_theta_min 2.08
_diffrn_source 'microfocus sealed X-ray tube'
_diffrn_source_current 30.0
_diffrn_source_power 1.2
_diffrn_source_type 'Incoatec I\ms'
_diffrn_source_voltage 40.0
_exptl_absorpt_coefficient_mu 2.916
_exptl_absorpt_correction_T_max 0.87
_exptl_absorpt_correction_T_min 0.86
_exptl_absorpt_correction_type multi-scan
_exptl_absorpt_process_details
;
SADABS-2016/2 (Krause et al., 2015) was used for absorption correction.
;
_exptl_crystal_colour green
_exptl_crystal_colour_primary green
_exptl_crystal_density_diffrn 2.678
_exptl_crystal_density_method 'not measured'
_exptl_crystal_description block
_exptl_crystal_F_000 810.943
_exptl_crystal_size_max 0.15
_exptl_crystal_size_mid 0.13
_exptl_crystal_size_min 0.11
_refine_diff_density_max 1.3951
_refine_diff_density_min -1.4879
_refine_diff_density_rms 0.3663
_refine_ls_d_res_high 0.7434
_refine_ls_d_res_low 9.7851
_refine_ls_goodness_of_fit_ref 1.0241
_refine_ls_hydrogen_treatment constr
_refine_ls_matrix_type full
_refine_ls_number_constraints 22
_refine_ls_number_parameters 322
_refine_ls_number_reflns 5411
_refine_ls_number_restraints 0
_refine_ls_restrained_S_all 1.0241
_refine_ls_R_factor_all 0.0787
_refine_ls_R_factor_gt 0.0399
_refine_ls_shift/su_max 0.0005
_refine_ls_shift/su_mean 0.0000
_refine_ls_structure_factor_coef Fsqd
_refine_ls_weighting_details 'w=1/[\s^2^(Fo^2^)+(0.0233P)^2^] where P=(Fo^2^+2Fc^2^)/3'
_refine_ls_weighting_scheme calc
_refine_ls_wR_factor_gt 0.0633
_refine_ls_wR_factor_ref 0.0761
_reflns_Friedel_coverage 0.0
_reflns_limit_h_max 11
_reflns_limit_h_min -12
_reflns_limit_k_max 14
_reflns_limit_k_min -15
_reflns_limit_l_max 15
_reflns_limit_l_min 0
_reflns_number_gt 3627
_reflns_number_total 5411
_reflns_threshold_expression I>=2u(I)
_cod_data_source_file d0ce01239d2.cif
_cod_data_source_block 3
_cod_database_code 7241508
_shelx_estimated_absorpt_t_max 0.54
_shelx_estimated_absorpt_t_min 0.21
_olex2_refinement_description
;
1. Fixed Uiso
 At 1.2 times of:
  All C(H) groups, All N(H) groups
2.a Aromatic/amide H refined with riding coordinates:
 N1(H1), C1(H1a), N2(H2), C2(H2a), C3(H3), N4(H4), C6(H6), C7(H7), C8(H8),
 C12(H12), C13(H13)
;
_olex2_submission_special_instructions 'No special instructions were received'

loop_
_space_group_symop_id
_space_group_symop_operation_xyz
1 x,y,z
2 -x,-y,-z

loop_
_atom_site_label
_atom_site_type_symbol
_atom_site_fract_x
_atom_site_fract_y
_atom_site_fract_z
_atom_site_U_iso_or_equiv
_atom_site_adp_type
_atom_site_occupancy
_atom_site_site_symmetry_order
_atom_site_refinement_flags_posn
_atom_site_refinement_flags_adp
_atom_site_refinement_flags_occupancy
Zn1 Zn 0.0 0.0 0.0 0.0218(2) Uani 1.000000 2 S T P
Mo1 Mo 0.20279(5) -0.40566(4) -0.43859(4) 0.01583(11) Uani 1.000000 1 . . .
N1 N -0.4974(6) 0.2989(5) -0.3901(5) 0.0326(13) Uani 1.000000 1 . . .
H1 H -0.5845(6) 0.2962(5) -0.4523(5) 0.0392(15) Uiso 1.000000 1 R . .
O3 O -0.3300(4) -0.3478(4) -0.2473(4) 0.0313(10) Uani 1.000000 1 . . .
C1 C -0.4468(8) 0.3872(7) -0.2636(7) 0.0380(16) Uani 1.000000 1 . . .
H1a H -0.5041(8) 0.4447(7) -0.2437(7) 0.046(2) Uiso 1.000000 1 R . .
Mo2 Mo -0.16846(6) -0.33923(5) -0.27577(5) 0.01965(12) Uani 1.000000 1 . . .
O2 O -0.0325(4) -0.1939(4) -0.1460(4) 0.0265(9) Uani 1.000000 1 . . .
N2 N 0.4242(5) 0.1750(5) 0.0115(5) 0.0305(12) Uani 1.000000 1 . . .
H2 H 0.5255(5) 0.2044(5) 0.0392(5) 0.0366(15) Uiso 1.000000 1 R . .
C2 C -0.3089(7) 0.3944(6) -0.1605(6) 0.0353(16) Uani 1.000000 1 . . .
H2a H -0.2750(7) 0.4542(6) -0.0703(6) 0.0423(19) Uiso 1.000000 1 R . .
Mo3 Mo 0.11810(5) -0.47384(5) -0.22976(5) 0.01818(12) Uani 1.000000 1 . . .
O11 O -0.1690(5) -0.2215(4) -0.6035(4) 0.0312(10) Uani 1.000000 1 . . .
N3 N 0.2003(5) 0.0744(4) -0.0076(4) 0.0188(10) Uani 1.000000 1 . . .
C3 C -0.2224(7) 0.3126(6) -0.1925(6) 0.0341(16) Uani 1.000000 1 . . .
H3 H -0.1273(7) 0.3190(6) -0.1237(6) 0.0409(19) Uiso 1.000000 1 R . .
Mo4 Mo -0.06730(6) -0.26561(5) -0.48186(5) 0.01996(12) Uani 1.000000 1 . . .
O14 O 0.0051(4) -0.3993(3) -0.3875(3) 0.0170(8) Uani 1.000000 1 . . .
N4 N -0.0369(6) 0.1474(5) -0.2761(5) 0.0340(13) Uani 1.000000 1 . . .
H4 H 0.0431(6) 0.1872(5) -0.2794(5) 0.0408(16) Uiso 1.000000 1 R . .
C4 C -0.2752(7) 0.2189(5) -0.3280(6) 0.0235(13) Uani 1.000000 1 . . .
O13 O -0.2238(4) -0.2862(4) -0.4192(4) 0.0229(9) Uani 1.000000 1 . . .
C5 C -0.4211(6) 0.2123(6) -0.4286(6) 0.0235(13) Uani 1.000000 1 . . .
O8 O 0.3009(4) -0.4678(4) -0.5346(4) 0.0230(9) Uani 1.000000 1 . . .
C6 C -0.4872(7) 0.1195(6) -0.5673(6) 0.0343(16) Uani 1.000000 1 . . .
H6 H -0.5851(7) 0.1142(6) -0.6321(6) 0.0412(19) Uiso 1.000000 1 R . .
O6 O 0.1577(5) -0.5796(4) -0.1647(4) 0.0295(10) Uani 1.000000 1 . . .
C7 C -0.4022(7) 0.0381(6) -0.6024(6) 0.0335(15) Uani 1.000000 1 . . .
H7 H -0.4420(7) -0.0240(6) -0.6927(6) 0.0402(18) Uiso 1.000000 1 R . .
O4 O -0.0694(4) -0.4508(3) -0.2128(4) 0.0212(9) Uani 1.000000 1 . . .
C8 C -0.2563(7) 0.0474(6) -0.5039(7) 0.0348(16) Uani 1.000000 1 . . .
H8 H -0.1997(7) -0.0081(6) -0.5307(7) 0.0417(19) Uiso 1.000000 1 R . .
O10 O 0.0656(4) -0.3475(3) -0.5614(3) 0.0181(8) Uani 1.000000 1 . . .
C9 C -0.1943(7) 0.1330(6) -0.3724(6) 0.0304(15) Uani 1.000000 1 . . .
C10 C -0.0030(6) 0.1049(5) -0.1820(6) 0.0221(12) Uani 1.000000 1 . . .
O5 O 0.2571(4) -0.3296(4) -0.1056(4) 0.0279(10) Uani 1.000000 1 . . .
O1 O -0.1072(4) 0.0487(4) -0.1660(4) 0.0250(9) Uani 1.000000 1 . . .
C11 C 0.1672(6) 0.1277(5) -0.0962(5) 0.0197(12) Uani 1.000000 1 . . .
O7 O 0.2230(4) -0.5164(3) -0.3498(4) 0.0192(8) Uani 1.000000 1 . . .
C12 C 0.3060(7) 0.1903(6) -0.0850(6) 0.0279(14) Uani 1.000000 1 . . .
H12 H 0.3175(7) 0.2345(6) -0.1335(6) 0.0335(17) Uiso 1.000000 1 R . .
O9 O 0.3323(4) -0.2631(4) -0.3082(4) 0.0262(9) Uani 1.000000 1 . . .
C13 C 0.3569(6) 0.1063(6) 0.0562(5) 0.0259(13) Uani 1.000000 1 . . .
H13 H 0.4137(6) 0.0840(6) 0.1238(5) 0.0311(16) Uiso 1.000000 1 R . .
O12 O 0.0740(5) -0.1285(4) -0.3500(4) 0.0331(10) Uani 1.000000 1 . . .

loop_
_atom_site_aniso_label
_atom_site_aniso_U_11
_atom_site_aniso_U_22
_atom_site_aniso_U_33
_atom_site_aniso_U_12
_atom_site_aniso_U_13
_atom_site_aniso_U_23
Zn1 0.0180(5) 0.0239(5) 0.0214(5) 0.0024(4) 0.0072(4) 0.0114(4)
Mo1 0.0135(2) 0.0149(2) 0.0155(2) 0.00126(19) 0.00497(19) 0.0060(2)
N1 0.023(3) 0.046(3) 0.037(3) 0.016(3) 0.013(2) 0.027(3)
O3 0.025(2) 0.034(3) 0.032(2) 0.011(2) 0.016(2) 0.009(2)
C1 0.041(4) 0.038(4) 0.044(4) 0.017(3) 0.022(3) 0.023(3)
Mo2 0.0211(3) 0.0188(3) 0.0185(2) 0.0061(2) 0.0104(2) 0.0066(2)
O2 0.028(2) 0.024(2) 0.024(2) 0.0073(18) 0.0111(18) 0.0087(18)
N2 0.015(3) 0.036(3) 0.030(3) -0.002(2) 0.007(2) 0.011(2)
C2 0.034(4) 0.035(4) 0.025(3) 0.007(3) 0.005(3) 0.011(3)
Mo3 0.0183(3) 0.0195(3) 0.0151(2) 0.0048(2) 0.0064(2) 0.0078(2)
O11 0.037(2) 0.033(3) 0.034(2) 0.018(2) 0.019(2) 0.021(2)
N3 0.015(2) 0.023(3) 0.018(2) 0.0044(19) 0.0061(19) 0.011(2)
C3 0.028(3) 0.043(4) 0.031(4) 0.004(3) 0.008(3) 0.024(3)
Mo4 0.0246(3) 0.0157(3) 0.0230(3) 0.0081(2) 0.0127(2) 0.0097(2)
O14 0.0154(19) 0.017(2) 0.0162(19) 0.0027(16) 0.0052(16) 0.0074(16)
N4 0.017(3) 0.050(4) 0.057(3) 0.011(2) 0.017(3) 0.045(3)
C4 0.024(3) 0.025(3) 0.034(3) 0.008(3) 0.016(3) 0.023(3)
O13 0.020(2) 0.027(2) 0.027(2) 0.0128(17) 0.0114(18) 0.0153(18)
C5 0.016(3) 0.032(3) 0.030(3) 0.007(3) 0.010(3) 0.022(3)
O8 0.0145(19) 0.026(2) 0.021(2) -0.0011(16) 0.0053(16) 0.0078(17)
C6 0.031(4) 0.044(4) 0.033(4) 0.010(3) 0.010(3) 0.027(3)
O6 0.040(3) 0.029(2) 0.023(2) 0.013(2) 0.013(2) 0.0170(19)
C7 0.043(4) 0.026(3) 0.028(3) 0.004(3) 0.017(3) 0.011(3)
O4 0.025(2) 0.023(2) 0.020(2) 0.0067(17) 0.0127(17) 0.0112(17)
C8 0.038(4) 0.029(4) 0.040(4) 0.008(3) 0.019(3) 0.017(3)
O10 0.025(2) 0.017(2) 0.0168(19) 0.0079(16) 0.0111(17) 0.0097(16)
C9 0.027(3) 0.035(4) 0.038(4) 0.009(3) 0.014(3) 0.027(3)
C10 0.016(3) 0.020(3) 0.027(3) 0.006(2) 0.006(2) 0.011(3)
O5 0.026(2) 0.025(2) 0.024(2) 0.0019(18) 0.0081(19) 0.0084(18)
O1 0.0114(19) 0.033(2) 0.030(2) -0.0005(17) 0.0058(17) 0.0201(19)
C11 0.017(3) 0.016(3) 0.026(3) 0.001(2) 0.011(2) 0.009(2)
O7 0.0159(19) 0.020(2) 0.022(2) 0.0080(16) 0.0080(17) 0.0097(17)
C12 0.023(3) 0.029(3) 0.032(3) 0.002(3) 0.014(3) 0.014(3)
O9 0.025(2) 0.024(2) 0.023(2) 0.0011(18) 0.0081(18) 0.0098(18)
C13 0.016(3) 0.029(3) 0.020(3) 0.004(3) 0.001(2) 0.006(3)
O12 0.038(2) 0.022(2) 0.036(2) 0.006(2) 0.021(2) 0.0049(19)

loop_
_atom_type_symbol
_atom_type_scat_dispersion_real
_atom_type_scat_dispersion_imag
_atom_type_scat_Cromer_Mann_a1
_atom_type_scat_Cromer_Mann_a2
_atom_type_scat_Cromer_Mann_a3
_atom_type_scat_Cromer_Mann_a4
_atom_type_scat_Cromer_Mann_b1
_atom_type_scat_Cromer_Mann_b2
_atom_type_scat_Cromer_Mann_b3
_atom_type_scat_Cromer_Mann_b4
_atom_type_scat_Cromer_Mann_c
_atom_type_scat_source
_atom_type_scat_dispersion_source
C 0.00347 0.00161 2.31000 1.02000 1.58860 0.86500 20.84390 10.20750 0.56870 51.65120 0.215599998832 'International Tables Volume C Table 6.1.1.4 (pp. 500-502)' 'Henke, Gullikson and Davis, At. Data and Nucl. Data Tables, 1993, 54, 2'
H 0.00000 0.00000 0.49300 0.32291 0.14019 0.04081 10.51090 26.12570 3.14236 57.79970 0.0030380000826 'International Tables Volume C Table 6.1.1.4 (pp. 500-502)' 'Henke, Gullikson and Davis, At. Data and Nucl. Data Tables, 1993, 54, 2'
Mo -1.68402 0.70339 3.70250 17.23560 12.88760 3.74290 0.27720 1.09580 11.00400 61.65840 4.38749980927 'International Tables Volume C Table 6.1.1.4 (pp. 500-502)' 'Henke, Gullikson and Davis, At. Data and Nucl. Data Tables, 1993, 54, 2'
Zn 0.31207 1.46666 14.07430 7.03180 5.16520 2.41000 3.26550 0.23330 10.31630 58.70970 1.30410003662 'International Tables Volume C Table 6.1.1.4 (pp. 500-502)' 'Henke, Gullikson and Davis, At. Data and Nucl. Data Tables, 1993, 54, 2'
O 0.01158 0.00611 3.04850 2.28680 1.54630 0.86700 13.27710 5.70110 0.32390 32.90890 0.250800013542 'International Tables Volume C Table 6.1.1.4 (pp. 500-502)' 'Henke, Gullikson and Davis, At. Data and Nucl. Data Tables, 1993, 54, 2'
N 0.00653 0.00323 12.21260 3.13220 2.01250 1.16630 0.00570 9.89330 28.99750 0.58260 -11.5290002823 'International Tables Volume C Table 6.1.1.4 (pp. 500-502)' 'Henke, Gullikson and Davis, At. Data and Nucl. Data Tables, 1993, 54, 2'

loop_
_geom_angle_atom_site_label_1
_geom_angle_atom_site_label_2
_geom_angle_atom_site_label_3
_geom_angle
_geom_angle_site_symmetry_1
_geom_angle_site_symmetry_3
_geom_angle_publ_flag
O2 Zn1 O2 180.0 . 2 ?
N3 Zn1 O2 91.77(16) . . ?
N3 Zn1 O2 91.77(16) 2 2 ?
N3 Zn1 O2 88.23(16) . 2 ?
N3 Zn1 O2 88.23(16) 2 . ?
N3 Zn1 N3 180.0 2 . ?
O1 Zn1 O2 90.08(14) . . ?
O1 Zn1 O2 90.08(14) 2 2 ?
O1 Zn1 O2 89.92(14) . 2 ?
O1 Zn1 O2 89.92(14) 2 . ?
O1 Zn1 N3 80.08(15) . . ?
O1 Zn1 N3 99.92(15) . 2 ?
O1 Zn1 N3 99.92(15) 2 . ?
O1 Zn1 N3 80.08(15) 2 2 ?
O1 Zn1 O1 180.0 2 . ?
O14 Mo1 Mo2 121.21(9) . 2_544 ?
O14 Mo1 Mo2 46.05(8) 2_544 2_544 ?
O8 Mo1 Mo2 35.38(11) . 2_544 ?
O8 Mo1 O14 156.58(14) . . ?
O8 Mo1 O14 81.44(14) . 2_544 ?
O10 Mo1 Mo2 87.39(10) . 2_544 ?
O10 Mo1 O14 77.42(13) . 2_544 ?
O10 Mo1 O14 77.60(13) . . ?
O10 Mo1 O8 96.39(16) . . ?
O7 Mo1 Mo2 88.74(10) . 2_544 ?
O7 Mo1 O14 78.27(14) . . ?
O7 Mo1 O14 77.85(13) . 2_544 ?
O7 Mo1 O8 98.08(16) . . ?
O7 Mo1 O10 149.03(14) . . ?
O9 Mo1 Mo2 141.34(13) . 2_544 ?
O9 Mo1 O14 97.42(15) . . ?
O9 Mo1 O14 172.57(15) . 2_544 ?
O9 Mo1 O8 105.97(17) . . ?
O9 Mo1 O10 100.73(17) . . ?
O9 Mo1 O7 101.38(17) . . ?
C1 N1 H1 118.0(4) . . ?
C5 N1 H1 118.0(3) . . ?
C5 N1 C1 124.0(6) . . ?
H1a C1 N1 120.0(4) . . ?
C2 C1 N1 120.0(6) . . ?
C2 C1 H1a 120.0(4) . . ?
O3 Mo2 Mo1 116.20(13) . 2_544 ?
O2 Mo2 Mo1 139.33(12) . 2_544 ?
O2 Mo2 O3 104.44(18) . . ?
Mo3 Mo2 Mo1 63.602(14) . 2_544 ?
Mo3 Mo2 O3 134.64(15) . . ?
Mo3 Mo2 O2 89.34(13) . . ?
Mo4 Mo2 Mo1 63.300(14) . 2_544 ?
Mo4 Mo2 O3 135.33(15) . . ?
Mo4 Mo2 O2 87.15(12) . . ?
Mo4 Mo2 Mo3 87.440(16) . . ?
O14 Mo2 Mo1 43.72(7) . 2_544 ?
O14 Mo2 O3 159.91(15) . . ?
O14 Mo2 O2 95.63(14) . . ?
O14 Mo2 Mo3 44.93(8) . . ?
O14 Mo2 Mo4 43.69(8) . . ?
O13 Mo2 Mo1 73.05(11) . 2_544 ?
O13 Mo2 O3 103.92(18) . . ?
O13 Mo2 O2 96.58(17) . . ?
O13 Mo2 Mo3 117.37(10) . . ?
O13 Mo2 Mo4 31.42(10) . . ?
O13 Mo2 O14 72.46(13) . . ?
O8 Mo2 Mo1 26.40(9) 2_544 2_544 ?
O8 Mo2 O3 89.80(16) 2_544 . ?
O8 Mo2 O2 165.70(15) 2_544 . ?
O8 Mo2 Mo3 81.36(10) 2_544 . ?
O8 Mo2 Mo4 81.64(9) 2_544 . ?
O8 Mo2 O14 70.12(11) 2_544 . ?
O8 Mo2 O13 78.36(15) 2_544 . ?
O4 Mo2 Mo1 74.10(10) . 2_544 ?
O4 Mo2 O3 103.93(18) . . ?
O4 Mo2 O2 98.41(17) . . ?
O4 Mo2 Mo3 30.72(10) . . ?
O4 Mo2 Mo4 117.04(10) . . ?
O4 Mo2 O14 73.40(13) . . ?
O4 Mo2 O13 143.78(15) . . ?
O4 Mo2 O8 79.05(14) . 2_544 ?
Mo2 O2 Zn1 145.7(2) . 2 ?
C12 N2 H2 125.9(3) . . ?
C13 N2 H2 125.9(3) . . ?
C13 N2 C12 108.2(5) . . ?
H2a C2 C1 120.4(4) . . ?
C3 C2 C1 119.2(6) . . ?
C3 C2 H2a 120.4(4) . . ?
Mo4 Mo3 Mo2 114.804(18) 2_544 . ?
O14 Mo3 Mo2 49.27(8) . . ?
O14 Mo3 Mo4 81.32(8) . 2_544 ?
O6 Mo3 Mo2 131.92(13) . . ?
O6 Mo3 Mo4 80.87(13) . 2_544 ?
O6 Mo3 O14 159.23(15) . . ?
O4 Mo3 Mo2 30.89(11) . . ?
O4 Mo3 Mo4 117.00(11) . 2_544 ?
O4 Mo3 O14 77.78(14) . . ?
O4 Mo3 O6 101.03(17) . . ?
O10 Mo3 Mo2 85.76(9) 2_544 . ?
O10 Mo3 Mo4 33.60(8) 2_544 2_544 ?
O10 Mo3 O14 71.60(12) 2_544 . ?
O10 Mo3 O6 87.63(15) 2_544 . ?
O10 Mo3 O4 83.41(13) 2_544 . ?
O5 Mo3 Mo2 91.67(14) . . ?
O5 Mo3 Mo4 139.31(13) . 2_544 ?
O5 Mo3 O14 95.81(16) . . ?
O5 Mo3 O6 104.66(19) . . ?
O5 Mo3 O4 101.68(17) . . ?
O5 Mo3 O10 165.31(15) . 2_544 ?
O7 Mo3 Mo2 123.33(11) . . ?
O7 Mo3 Mo4 42.58(10) . 2_544 ?
O7 Mo3 O14 74.13(13) . . ?
O7 Mo3 O6 99.40(17) . . ?
O7 Mo3 O4 147.38(15) . . ?
O7 Mo3 O10 72.29(13) . 2_544 ?
O7 Mo3 O5 97.37(16) . . ?
C11 N3 Zn1 111.8(3) . . ?
C13 N3 Zn1 141.8(4) . . ?
C13 N3 C11 105.5(5) . . ?
H3 C3 C2 119.5(4) . . ?
C4 C3 C2 121.0(6) . . ?
C4 C3 H3 119.5(4) . . ?
Mo3 Mo4 Mo2 115.162(19) 2_544 . ?
O11 Mo4 Mo2 130.97(13) . . ?
O11 Mo4 Mo3 79.86(13) . 2_544 ?
O14 Mo4 Mo2 49.02(8) . . ?
O14 Mo4 Mo3 81.83(8) . 2_544 ?
O14 Mo4 O11 157.92(16) . . ?
O13 Mo4 Mo2 31.82(11) . . ?
O13 Mo4 Mo3 115.99(11) . 2_544 ?
O13 Mo4 O11 99.15(17) . . ?
O13 Mo4 O14 77.97(14) . . ?
O10 Mo4 Mo2 123.71(10) . . ?
O10 Mo4 Mo3 41.34(10) . 2_544 ?
O10 Mo4 O11 98.85(16) . . ?
O10 Mo4 O14 74.84(13) . . ?
O10 Mo4 O13 146.70(15) . . ?
O7 Mo4 Mo2 85.71(8) 2_544 . ?
O7 Mo4 Mo3 34.00(8) 2_544 2_544 ?
O7 Mo4 O11 86.17(16) 2_544 . ?
O7 Mo4 O14 71.75(12) 2_544 . ?
O7 Mo4 O13 82.02(14) 2_544 . ?
O7 Mo4 O10 71.49(13) 2_544 . ?
O12 Mo4 Mo2 91.33(14) . . ?
O12 Mo4 Mo3 140.36(13) . 2_544 ?
O12 Mo4 O11 105.4(2) . . ?
O12 Mo4 O14 96.58(17) . . ?
O12 Mo4 O13 102.14(17) . . ?
O12 Mo4 O10 99.76(16) . . ?
O12 Mo4 O7 166.72(17) . 2_544 ?
Mo2 O14 Mo1 164.90(16) . . ?
Mo2 O14 Mo1 90.23(11) . 2_544 ?
Mo3 O14 Mo1 97.90(13) . 2_544 ?
Mo3 O14 Mo1 91.00(13) . . ?
Mo3 O14 Mo2 85.80(11) . . ?
Mo4 O14 Mo1 91.34(12) . . ?
Mo4 O14 Mo1 98.83(12) . 2_544 ?
Mo4 O14 Mo2 87.29(12) . . ?
Mo4 O14 Mo3 161.91(16) . . ?
C9 N4 H4 116.9(3) . . ?
C10 N4 H4 116.9(3) . . ?
C10 N4 C9 126.2(5) . . ?
C5 C4 C3 117.3(6) . . ?
C9 C4 C3 125.6(6) . . ?
C9 C4 C5 117.0(5) . . ?
Mo4 O13 Mo2 116.77(18) . . ?
C4 C5 N1 118.4(5) . . ?
C6 C5 N1 119.7(5) . . ?
C6 C5 C4 121.9(6) . . ?
Mo2 O8 Mo1 118.22(17) 2_544 . ?
H6 C6 C5 121.2(4) . . ?
C7 C6 C5 117.6(6) . . ?
C7 C6 H6 121.2(4) . . ?
H7 C7 C6 119.8(4) . . ?
C8 C7 C6 120.3(6) . . ?
C8 C7 H7 119.8(4) . . ?
Mo3 O4 Mo2 118.40(18) . . ?
H8 C8 C7 118.7(4) . . ?
C9 C8 C7 122.6(6) . . ?
C9 C8 H8 118.7(4) . . ?
Mo3 O10 Mo1 110.30(16) 2_544 . ?
Mo4 O10 Mo1 108.27(16) . . ?
Mo4 O10 Mo3 105.06(14) . 2_544 ?
C4 C9 N4 118.4(6) . . ?
C8 C9 N4 120.8(6) . . ?
C8 C9 C4 120.5(6) . . ?
O1 C10 N4 122.8(5) . . ?
C11 C10 N4 116.9(5) . . ?
C11 C10 O1 120.3(5) . . ?
C10 O1 Zn1 110.7(3) . 2 ?
C10 C11 N3 116.4(5) . . ?
C12 C11 N3 109.7(5) . . ?
C12 C11 C10 133.9(6) . . ?
Mo3 O7 Mo1 109.64(17) . . ?
Mo4 O7 Mo1 108.92(15) 2_544 . ?
Mo4 O7 Mo3 103.42(14) 2_544 . ?
C11 C12 N2 105.5(5) . . ?
H12 C12 N2 127.2(3) . . ?
H12 C12 C11 127.2(4) . . ?
N3 C13 N2 111.1(5) . . ?
H13 C13 N2 124.5(3) . . ?
H13 C13 N3 124.5(3) . . ?

loop_
_geom_bond_atom_site_label_1
_geom_bond_atom_site_label_2
_geom_bond_distance
_geom_bond_site_symmetry_2
_geom_bond_publ_flag
Zn1 O2 2.173(4) 2 ?
Zn1 O2 2.173(4) . ?
Zn1 N3 2.033(4) . ?
Zn1 N3 2.033(4) 2 ?
Zn1 O1 2.169(4) . ?
Zn1 O1 2.169(4) 2 ?
Mo1 Mo2 3.4430(9) 2_544 ?
Mo1 O14 2.170(3) . ?
Mo1 O14 2.379(3) 2_544 ?
Mo1 O8 1.737(4) . ?
Mo1 O10 1.949(4) . ?
Mo1 O7 1.935(4) . ?
Mo1 O9 1.680(4) . ?
N1 H1 0.8600 . ?
N1 C1 1.315(8) . ?
N1 C5 1.352(7) . ?
O3 Mo2 1.681(4) . ?
C1 H1a 0.9300 . ?
C1 C2 1.377(8) . ?
Mo2 O2 1.713(4) . ?
Mo2 Mo3 3.2623(9) . ?
Mo2 Mo4 3.2802(9) . ?
Mo2 O14 2.479(3) . ?
Mo2 O13 1.937(4) . ?
Mo2 O8 2.262(4) 2_544 ?
Mo2 O4 1.904(4) . ?
N2 H2 0.8600 . ?
N2 C12 1.352(7) . ?
N2 C13 1.333(7) . ?
C2 H2a 0.9300 . ?
C2 C3 1.369(9) . ?
Mo3 Mo4 3.4383(10) 2_544 ?
Mo3 O14 2.310(4) . ?
Mo3 O6 1.694(4) . ?
Mo3 O4 1.894(4) . ?
Mo3 O10 2.352(3) 2_544 ?
Mo3 O5 1.700(4) . ?
Mo3 O7 1.977(3) . ?
O11 Mo4 1.704(4) . ?
N3 C11 1.370(7) . ?
N3 C13 1.308(6) . ?
C3 H3 0.9300 . ?
C3 C4 1.407(8) . ?
Mo4 O14 2.269(4) . ?
Mo4 O13 1.915(3) . ?
Mo4 O10 1.971(3) . ?
Mo4 O7 2.392(4) 2_544 ?
Mo4 O12 1.683(4) . ?
N4 H4 0.8600 . ?
N4 C9 1.436(7) . ?
N4 C10 1.333(7) . ?
C4 C5 1.413(7) . ?
C4 C9 1.399(8) . ?
C5 C6 1.415(8) . ?
C6 H6 0.9300 . ?
C6 C7 1.364(9) . ?
C7 H7 0.9300 . ?
C7 C8 1.390(8) . ?
C8 H8 0.9300 . ?
C8 C9 1.335(8) . ?
C10 O1 1.231(6) . ?
C10 C11 1.468(7) . ?
C11 C12 1.354(7) . ?
C12 H12 0.9300 . ?
C13 H13 0.9300 . ?
